data_7057439
loop_
_publ_author_name
'Rana, Bidyut Kumar'
'Mishra, Snehasis'
'Sarkar, Deblina'
'Mondal, Tapan Kumar'
'Seth, Saikat K.'
'Bertolasi, Valerio'
'Das Saha, Krishna'
'Bielawski, Christopher W.'
'Isab, Anvarhusein A.'
'Dinda, Joydev'

_publ_section_title
;
 Isoelectronic Pt(ii)-- and Au(iii)--N-heterocyclic carbene complexes: a
 structural and biological comparison
;
_journal_issue 13
_journal_name_full 'New Journal of Chemistry'
_journal_page_first 10704
_journal_paper_doi 10.1039/C8NJ01562G
_journal_volume 42
_journal_year 2018
_chemical_formula_sum 'C26 H22 Au Cl F12 N6 P2'
_chemical_formula_weight 940.85
_space_group_IT_number 14
_space_group_name_Hall '-P 2ybc'
_space_group_name_H-M_alt 'P 1 21/c 1'
_symmetry_cell_setting monoclinic
_symmetry_space_group_name_Hall '-P 2ybc'
_symmetry_space_group_name_H-M 'P 1 21/c 1'
_atom_sites_solution_hydrogens geom
_atom_sites_solution_primary direct
_atom_sites_solution_secondary difmap
_audit_creation_method SHELXL-97
_audit_update_record
;
2017-09-03 deposited with the CCDC.
2018-05-09 downloaded from the CCDC.
;
_cell_angle_alpha 90.00
_cell_angle_beta 97.704(3)
_cell_angle_gamma 90.00
_cell_formula_units_Z 4
_cell_length_a 8.5767(12)
_cell_length_b 14.938(2)
_cell_length_c 24.059(3)
_cell_measurement_reflns_used 1820
_cell_measurement_temperature 150(2)
_cell_measurement_theta_max 25.0
_cell_measurement_theta_min 1.5
_cell_volume 3054.6(7)
_computing_cell_refinement 'BRUKER SMART APEX II'
_computing_data_collection 'BRUKER SMART APEX II'
_computing_data_reduction 'SHELXS-97 (Sheldrick, 1990)'
_computing_molecular_graphics 'BRUKER SHELXTL'
_computing_publication_material 'MERCURY 1.4'
_computing_structure_refinement 'SHELXL-97 (Sheldrick, 1997)'
_computing_structure_solution 'SHELXL-97 (Sheldrick, 1997)'
_diffrn_ambient_temperature 150(2)
_diffrn_measured_fraction_theta_full 1.000
_diffrn_measured_fraction_theta_max 1.000
_diffrn_measurement_device_type 'BRUKER SMART APEX II CCD AREA DETECTOR'
_diffrn_measurement_method 'OMEGA SCAN'
_diffrn_radiation_monochromator graphite
_diffrn_radiation_source 'fine-focus sealed tube'
_diffrn_radiation_type MoK\a
_diffrn_radiation_wavelength 0.71073
_diffrn_reflns_av_R_equivalents 0.0489
_diffrn_reflns_av_sigmaI/netI 0.0325
_diffrn_reflns_limit_h_max 10
_diffrn_reflns_limit_h_min -9
_diffrn_reflns_limit_k_max 17
_diffrn_reflns_limit_k_min -17
_diffrn_reflns_limit_l_max 28
_diffrn_reflns_limit_l_min -28
_diffrn_reflns_number 28037
_diffrn_reflns_theta_full 25.00
_diffrn_reflns_theta_max 25.00
_diffrn_reflns_theta_min 1.61
_exptl_absorpt_coefficient_mu 5.113
_exptl_absorpt_correction_T_max 0.66
_exptl_absorpt_correction_T_min 0.41
_exptl_absorpt_correction_type multi-scan
_exptl_absorpt_process_details SADABS
_exptl_crystal_colour orange
_exptl_crystal_density_diffrn 2.046
_exptl_crystal_density_method 'not measured'
_exptl_crystal_description block
_exptl_crystal_F_000 1816
_exptl_crystal_size_max 0.27
_exptl_crystal_size_mid 0.15
_exptl_crystal_size_min 0.08
_refine_diff_density_max 1.234
_refine_diff_density_min -1.018
_refine_diff_density_rms 0.102
_refine_ls_extinction_method none
_refine_ls_goodness_of_fit_ref 1.048
_refine_ls_hydrogen_treatment constr
_refine_ls_matrix_type full
_refine_ls_number_parameters 435
_refine_ls_number_reflns 5380
_refine_ls_number_restraints 0
_refine_ls_restrained_S_all 1.048
_refine_ls_R_factor_all 0.0408
_refine_ls_R_factor_gt 0.0318
_refine_ls_shift/su_max 0.000
_refine_ls_shift/su_mean 0.000
_refine_ls_structure_factor_coef Fsqd
_refine_ls_weighting_details 'calc w=1/[\s^2^(Fo^2^)+(0.0444P)^2^+3.7904P] where P=(Fo^2^+2Fc^2^)/3'
_refine_ls_weighting_scheme calc
_refine_ls_wR_factor_gt 0.0776
_refine_ls_wR_factor_ref 0.0814
_reflns_number_gt 4535
_reflns_number_total 5380
_reflns_threshold_expression >2sigma(I)
_cod_data_source_file c8nj01562g2.cif
_cod_data_source_block jdaubrl2pf6_0m
_cod_depositor_comments
;
The following automatic conversions were performed:

'_symmetry_cell_setting' value 'Monoclinic' changed to 'monoclinic'
according to
/home/data/users/saulius/crontab/automatic-downloads/rss-feeds/RSC/lib/dictionaries/cif_core.dic
dictionary named 'cif_core.dic' version 2.4.2 from 2011-04-26.

Automatic conversion script
Id: cif_fix_values 4973 2017-02-22 13:04:09Z antanas 

 Adding full bibliography for 7057438--7057439.cif.
;
_cod_original_cell_volume 3054.5(7)
_cod_original_sg_symbol_H-M P21/c
_cod_database_code 7057439

loop_
_symmetry_equiv_pos_as_xyz
'x, y, z'
'-x, y+1/2, -z+1/2'
'-x, -y, -z'
'x, -y-1/2, z-1/2'

loop_
_atom_site_label
_atom_site_type_symbol
_atom_site_fract_x
_atom_site_fract_y
_atom_site_fract_z
_atom_site_U_iso_or_equiv
_atom_site_adp_type
_atom_site_occupancy
_atom_site_symmetry_multiplicity
_atom_site_calc_flag
_atom_site_refinement_flags
Au1 Au 0.33815(2) 0.428474(14) 0.274234(8) 0.03344(8) Uani 1 1 d .
C9 C 0.3642(6) 0.3810(4) 0.3929(2) 0.0370(12) Uani 1 1 d .
C10 C 0.6012(7) 0.4413(4) 0.3738(3) 0.0480(14) Uani 1 1 d .
H10 H 0.6630 0.4639 0.3481 0.058 Uiso 1 1 calc R
C11 C 0.6618(8) 0.4372(4) 0.4292(3) 0.0586(18) Uani 1 1 d .
H11 H 0.7642 0.4561 0.4410 0.070 Uiso 1 1 calc R
C13 C 0.4186(7) 0.3773(4) 0.4494(2) 0.0525(15) Uani 1 1 d .
H13 H 0.3542 0.3567 0.4748 0.063 Uiso 1 1 calc R
C12 C 0.5696(8) 0.4046(5) 0.4673(3) 0.0585(18) Uani 1 1 d .
H12 H 0.6097 0.4012 0.5052 0.070 Uiso 1 1 calc R
N3 N 0.4523(5) 0.4132(3) 0.35538(19) 0.0399(11) Uani 1 1 d .
N2 N 0.2129(5) 0.3535(3) 0.36780(16) 0.0361(10) Uani 1 1 d .
N1 N 0.0296(5) 0.3335(3) 0.29760(17) 0.0376(10) Uani 1 1 d .
C1 C 0.1747(6) 0.3669(4) 0.3115(2) 0.0350(12) Uani 1 1 d .
C6 C -0.0248(6) 0.2993(4) 0.3460(2) 0.0425(13) Uani 1 1 d .
C7 C 0.0893(7) 0.3120(4) 0.3902(2) 0.0415(13) Uani 1 1 d .
C5 C -0.1795(7) 0.2618(5) 0.3404(3) 0.0598(17) Uani 1 1 d .
H5 H -0.2199 0.2407 0.3719 0.072 Uiso 1 1 calc R
Cl1 Cl 0.54272(18) 0.49386(12) 0.23715(6) 0.0586(4) Uani 1 1 d .
P1 P 0.04405(19) 0.59340(12) 0.39758(7) 0.0495(4) Uani 1 1 d .
F1 F 0.1964(5) 0.5602(3) 0.3716(2) 0.0864(14) Uani 1 1 d .
F6 F -0.0545(5) 0.5223(4) 0.35865(19) 0.0912(15) Uani 1 1 d .
F4 F 0.1463(5) 0.6608(3) 0.4367(2) 0.0972(15) Uani 1 1 d .
F3 F -0.1084(5) 0.6236(4) 0.42207(19) 0.0918(14) Uani 1 1 d .
F2 F 0.0177(6) 0.6653(3) 0.35061(19) 0.0976(15) Uani 1 1 d .
F5 F 0.0737(7) 0.5192(4) 0.4444(2) 0.1081(17) Uani 1 1 d .
C14 C 0.2048(6) 0.4493(4) 0.2011(2) 0.0359(12) Uani 1 1 d .
N4 N 0.0808(5) 0.5054(3) 0.19236(17) 0.0370(10) Uani 1 1 d .
N5 N 0.2068(5) 0.4045(3) 0.15227(18) 0.0377(10) Uani 1 1 d .
C20 C 0.0840(7) 0.4315(4) 0.1124(2) 0.0452(14) Uani 1 1 d .
C19 C 0.0025(6) 0.4956(4) 0.1373(2) 0.0425(13) Uani 1 1 d .
C15 C 0.0243(7) 0.5633(4) 0.2305(2) 0.0443(13) Uani 1 1 d .
H15 H 0.0773 0.5697 0.2666 0.053 Uiso 1 1 calc R
C2 C -0.0608(7) 0.3252(4) 0.2451(2) 0.0478(14) Uani 1 1 d .
H2 H -0.0220 0.3444 0.2128 0.057 Uiso 1 1 calc R
C4 C -0.2663(7) 0.2570(5) 0.2899(3) 0.0634(18) Uani 1 1 d .
H4 H -0.3669 0.2327 0.2862 0.076 Uiso 1 1 calc R
C3 C -0.2038(7) 0.2891(5) 0.2421(3) 0.0586(17) Uani 1 1 d .
H3 H -0.2650 0.2849 0.2073 0.070 Uiso 1 1 calc R
C18 C -0.1360(8) 0.5454(4) 0.1213(3) 0.0548(16) Uani 1 1 d .
H18 H -0.1893 0.5401 0.0852 0.066 Uiso 1 1 calc R
C16 C -0.1082(7) 0.6099(4) 0.2140(3) 0.0504(15) Uani 1 1 d .
H16 H -0.1464 0.6487 0.2392 0.061 Uiso 1 1 calc R
C17 C -0.1915(7) 0.6011(4) 0.1587(3) 0.0557(16) Uani 1 1 d .
H17 H -0.2835 0.6334 0.1484 0.067 Uiso 1 1 calc R
C8 C 0.0859(8) 0.2856(5) 0.4498(3) 0.069(2) Uani 1 1 d .
H8A H -0.0099 0.2540 0.4530 0.103 Uiso 1 1 calc R
H8B H 0.0913 0.3383 0.4729 0.103 Uiso 1 1 calc R
H8C H 0.1742 0.2477 0.4620 0.103 Uiso 1 1 calc R
C21 C 0.0527(9) 0.3919(5) 0.0550(3) 0.067(2) Uani 1 1 d .
H21A H 0.1319 0.4115 0.0331 0.101 Uiso 1 1 calc R
H21B H -0.0489 0.4108 0.0373 0.101 Uiso 1 1 calc R
H21C H 0.0550 0.3278 0.0578 0.101 Uiso 1 1 calc R
C22 C 0.3150(6) 0.3324(4) 0.1459(2) 0.0398(12) Uani 1 1 d .
C25 C 0.5023(8) 0.2610(5) 0.0985(3) 0.0664(19) Uani 1 1 d .
H25 H 0.5658 0.2587 0.0701 0.080 Uiso 1 1 calc R
C24 C 0.5023(8) 0.1916(5) 0.1359(3) 0.0654(19) Uani 1 1 d .
H24 H 0.5628 0.1407 0.1327 0.078 Uiso 1 1 calc R
P2 P 0.5981(2) 0.12530(15) 0.44763(9) 0.0715(5) Uani 1 1 d .
F9 F 0.5386(5) 0.1847(3) 0.39274(18) 0.0896(14) Uani 1 1 d .
F8 F 0.4400(5) 0.1475(4) 0.4697(2) 0.1012(16) Uani 1 1 d .
F7 F 0.6844(6) 0.2084(4) 0.4740(2) 0.1122(17) Uani 1 1 d .
F10 F 0.6554(8) 0.0702(5) 0.5016(3) 0.160(3) Uani 1 1 d .
F11 F 0.5226(9) 0.0411(4) 0.4199(3) 0.143(2) Uani 1 1 d .
C23 C 0.4092(8) 0.1994(4) 0.1790(3) 0.0612(17) Uani 1 1 d .
H23 H 0.4120 0.1535 0.2053 0.073 Uiso 1 1 calc R
F12 F 0.7556(8) 0.1013(5) 0.4240(3) 0.157(3) Uani 1 1 d .
N6 N 0.3157(5) 0.2703(3) 0.1843(2) 0.0461(11) Uani 1 1 d .
C26 C 0.4071(8) 0.3339(5) 0.1035(3) 0.0576(16) Uani 1 1 d .
H26 H 0.4053 0.3823 0.0792 0.069 Uiso 1 1 calc R

loop_
_atom_site_aniso_label
_atom_site_aniso_U_11
_atom_site_aniso_U_22
_atom_site_aniso_U_33
_atom_site_aniso_U_23
_atom_site_aniso_U_13
_atom_site_aniso_U_12
Au1 0.03174(12) 0.03916(13) 0.02880(12) -0.00081(9) 0.00179(8) -0.00236(9)
C9 0.039(3) 0.037(3) 0.033(3) 0.003(2) -0.004(2) 0.000(2)
C10 0.038(3) 0.053(4) 0.049(3) 0.002(3) -0.007(3) -0.005(3)
C11 0.044(4) 0.069(5) 0.058(4) -0.008(3) -0.013(3) 0.001(3)
C13 0.057(4) 0.061(4) 0.037(3) 0.005(3) -0.006(3) -0.004(3)
C12 0.063(4) 0.061(4) 0.044(4) 0.004(3) -0.019(3) -0.002(3)
N3 0.036(2) 0.046(3) 0.036(2) 0.000(2) -0.0029(19) -0.001(2)
N2 0.040(2) 0.040(3) 0.027(2) 0.0025(19) 0.0028(18) -0.002(2)
N1 0.034(2) 0.044(3) 0.034(2) -0.001(2) 0.0049(18) -0.006(2)
C1 0.031(3) 0.044(3) 0.029(3) 0.001(2) 0.001(2) -0.005(2)
C6 0.042(3) 0.044(3) 0.042(3) 0.000(3) 0.009(2) -0.003(3)
C7 0.050(3) 0.042(3) 0.033(3) 0.005(2) 0.007(2) 0.000(3)
C5 0.046(4) 0.069(5) 0.067(4) -0.001(3) 0.017(3) -0.016(3)
Cl1 0.0494(9) 0.0761(11) 0.0522(9) -0.0012(8) 0.0139(7) -0.0218(8)
P1 0.0437(9) 0.0601(10) 0.0432(9) -0.0056(7) 0.0005(7) -0.0035(7)
F1 0.057(2) 0.080(3) 0.129(4) -0.018(3) 0.035(3) -0.005(2)
F6 0.074(3) 0.116(4) 0.083(3) -0.041(3) 0.012(2) -0.037(3)
F4 0.080(3) 0.106(4) 0.097(3) -0.040(3) -0.018(3) -0.008(3)
F3 0.065(3) 0.127(4) 0.087(3) -0.026(3) 0.023(2) 0.005(3)
F2 0.124(4) 0.091(3) 0.078(3) 0.027(3) 0.015(3) 0.023(3)
F5 0.136(5) 0.107(4) 0.079(3) 0.033(3) 0.003(3) 0.002(3)
C14 0.041(3) 0.041(3) 0.026(3) 0.000(2) 0.006(2) -0.003(2)
N4 0.037(2) 0.045(3) 0.030(2) 0.002(2) 0.0067(18) 0.000(2)
N5 0.042(3) 0.041(3) 0.029(2) -0.0012(19) 0.0024(19) 0.001(2)
C20 0.050(3) 0.050(4) 0.034(3) 0.004(3) 0.001(2) 0.001(3)
C19 0.046(3) 0.052(4) 0.028(3) 0.004(2) -0.004(2) -0.002(3)
C15 0.048(3) 0.044(3) 0.042(3) -0.002(3) 0.010(3) -0.004(3)
C2 0.045(3) 0.056(4) 0.039(3) 0.003(3) -0.007(2) -0.009(3)
C4 0.039(3) 0.081(5) 0.069(5) -0.003(4) 0.003(3) -0.015(3)
C3 0.038(3) 0.079(5) 0.056(4) -0.001(4) -0.004(3) -0.011(3)
C18 0.055(4) 0.059(4) 0.047(4) 0.012(3) -0.006(3) 0.002(3)
C16 0.048(4) 0.046(3) 0.059(4) -0.001(3) 0.016(3) 0.009(3)
C17 0.043(3) 0.054(4) 0.069(4) 0.008(3) 0.001(3) 0.013(3)
C8 0.069(4) 0.094(6) 0.044(4) 0.014(4) 0.013(3) -0.021(4)
C21 0.083(5) 0.078(5) 0.036(3) -0.014(3) -0.011(3) 0.014(4)
C22 0.040(3) 0.040(3) 0.038(3) -0.007(2) 0.001(2) -0.002(2)
C25 0.058(4) 0.076(5) 0.068(5) -0.025(4) 0.018(3) 0.003(4)
C24 0.050(4) 0.059(5) 0.086(5) -0.016(4) 0.002(4) 0.008(3)
P2 0.0628(12) 0.0743(14) 0.0770(13) 0.0041(11) 0.0082(10) -0.0122(10)
F9 0.070(3) 0.117(4) 0.080(3) 0.026(3) 0.003(2) -0.021(3)
F8 0.069(3) 0.147(5) 0.093(3) 0.016(3) 0.030(2) -0.003(3)
F7 0.099(4) 0.102(4) 0.126(4) -0.018(3) -0.021(3) -0.039(3)
F10 0.108(5) 0.201(7) 0.158(6) 0.109(5) -0.025(4) -0.024(4)
F11 0.182(7) 0.084(4) 0.156(6) -0.025(4) -0.002(5) -0.014(4)
C23 0.062(4) 0.044(4) 0.074(5) 0.002(3) -0.004(3) 0.001(3)
F12 0.134(5) 0.146(6) 0.209(8) 0.033(5) 0.090(5) 0.049(5)
N6 0.042(3) 0.045(3) 0.050(3) 0.003(2) 0.003(2) -0.001(2)
C26 0.070(4) 0.057(4) 0.048(4) -0.005(3) 0.015(3) 0.000(3)

loop_
_atom_type_symbol
_atom_type_description
_atom_type_scat_dispersion_real
_atom_type_scat_dispersion_imag
_atom_type_scat_source
C C 0.0033 0.0016 'International Tables Vol C Tables 4.2.6.8 and 6.1.1.4'
H H 0.0000 0.0000 'International Tables Vol C Tables 4.2.6.8 and 6.1.1.4'
N N 0.0061 0.0033 'International Tables Vol C Tables 4.2.6.8 and 6.1.1.4'
F F 0.0171 0.0103 'International Tables Vol C Tables 4.2.6.8 and 6.1.1.4'
P P 0.1023 0.0942 'International Tables Vol C Tables 4.2.6.8 and 6.1.1.4'
Au Au -2.0133 8.8022 'International Tables Vol C Tables 4.2.6.8 and 6.1.1.4'
Cl Cl 0.1484 0.1585 'International Tables Vol C Tables 4.2.6.8 and 6.1.1.4'

loop_
_geom_angle_atom_site_label_1
_geom_angle_atom_site_label_2
_geom_angle_atom_site_label_3
_geom_angle
C1 Au1 C14 96.6(2)
C1 Au1 N3 78.32(18)
C14 Au1 N3 172.42(19)
C1 Au1 Cl1 174.96(15)
C14 Au1 Cl1 88.20(15)
N3 Au1 Cl1 97.11(13)
N3 C9 C13 122.1(5)
N3 C9 N2 112.6(4)
C13 C9 N2 125.3(5)
N3 C10 C11 121.4(6)
N3 C10 H10 119.3
C11 C10 H10 119.3
C10 C11 C12 119.3(6)
C10 C11 H11 120.4
C12 C11 H11 120.4
C12 C13 C9 118.6(6)
C12 C13 H13 120.7
C9 C13 H13 120.7
C13 C12 C11 119.8(6)
C13 C12 H12 120.1
C11 C12 H12 120.1
C9 N3 C10 118.7(5)
C9 N3 Au1 115.8(3)
C10 N3 Au1 125.2(4)
C1 N2 C7 110.7(4)
C1 N2 C9 117.7(4)
C7 N2 C9 131.6(4)
C1 N1 C2 130.0(4)
C1 N1 C6 109.2(4)
C2 N1 C6 120.7(4)
N1 C1 N2 106.5(4)
N1 C1 Au1 138.4(4)
N2 C1 Au1 115.1(3)
C7 C6 N1 108.3(5)
C7 C6 C5 133.6(5)
N1 C6 C5 118.1(5)
C6 C7 N2 105.3(4)
C6 C7 C8 127.7(5)
N2 C7 C8 127.0(5)
C4 C5 C6 120.2(6)
C4 C5 H5 119.9
C6 C5 H5 119.9
F2 P1 F4 90.4(3)
F2 P1 F3 91.6(3)
F4 P1 F3 91.0(3)
F2 P1 F5 178.6(3)
F4 P1 F5 90.0(3)
F3 P1 F5 89.8(3)
F2 P1 F6 91.1(3)
F4 P1 F6 177.8(3)
F3 P1 F6 90.5(3)
F5 P1 F6 88.4(3)
F2 P1 F1 88.7(3)
F4 P1 F1 90.7(3)
F3 P1 F1 178.3(3)
F5 P1 F1 89.9(3)
F6 P1 F1 87.7(2)
N4 C14 N5 105.8(4)
N4 C14 Au1 125.7(4)
N5 C14 Au1 128.1(4)
C14 N4 C15 128.2(5)
C14 N4 C19 110.4(4)
C15 N4 C19 121.3(5)
C14 N5 C20 111.1(5)
C14 N5 C22 123.0(4)
C20 N5 C22 125.6(4)
C19 C20 N5 106.5(5)
C19 C20 C21 130.0(6)
N5 C20 C21 123.4(5)
C20 C19 C18 135.2(5)
C20 C19 N4 106.1(5)
C18 C19 N4 118.6(5)
C16 C15 N4 118.8(5)
C16 C15 H15 120.6
N4 C15 H15 120.6
C3 C2 N1 118.6(5)
C3 C2 H2 120.7
N1 C2 H2 120.7
C5 C4 C3 119.6(6)
C5 C4 H4 120.2
C3 C4 H4 120.2
C2 C3 C4 122.7(6)
C2 C3 H3 118.6
C4 C3 H3 118.6
C17 C18 C19 120.0(6)
C17 C18 H18 120.0
C19 C18 H18 120.0
C15 C16 C17 121.5(6)
C15 C16 H16 119.2
C17 C16 H16 119.2
C18 C17 C16 119.8(6)
C18 C17 H17 120.1
C16 C17 H17 120.1
C7 C8 H8A 109.5
C7 C8 H8B 109.5
H8A C8 H8B 109.5
C7 C8 H8C 109.5
H8A C8 H8C 109.5
H8B C8 H8C 109.5
C20 C21 H21A 109.5
C20 C21 H21B 109.5
H21A C21 H21B 109.5
C20 C21 H21C 109.5
H21A C21 H21C 109.5
H21B C21 H21C 109.5
N6 C22 C26 126.0(6)
N6 C22 N5 113.3(5)
C26 C22 N5 120.6(5)
C26 C25 C24 119.1(6)
C26 C25 H25 120.4
C24 C25 H25 120.4
C25 C24 C23 118.4(6)
C25 C24 H24 120.8
C23 C24 H24 120.8
F11 P2 F7 176.1(4)
F11 P2 F8 89.3(4)
F7 P2 F8 94.6(3)
F11 P2 F10 89.9(4)
F7 P2 F10 90.1(4)
F8 P2 F10 91.1(4)
F11 P2 F12 89.3(4)
F7 P2 F12 86.8(4)
F8 P2 F12 178.5(4)
F10 P2 F12 89.5(4)
F11 P2 F9 91.5(3)
F7 P2 F9 88.6(3)
F8 P2 F9 88.2(3)
F10 P2 F9 178.5(4)
F12 P2 F9 91.3(3)
N6 C23 C24 122.9(6)
N6 C23 H23 118.6
C24 C23 H23 118.6
C22 N6 C23 116.0(5)
C22 C26 C25 117.4(6)
C22 C26 H26 121.3
C25 C26 H26 121.3

loop_
_geom_bond_atom_site_label_1
_geom_bond_atom_site_label_2
_geom_bond_distance
Au1 C1 1.987(5)
Au1 C14 1.990(5)
Au1 N3 2.076(4)
Au1 Cl1 2.2908(15)
C9 N3 1.342(7)
C9 C13 1.378(7)
C9 N2 1.416(6)
C10 N3 1.360(7)
C10 C11 1.366(9)
C10 H10 0.9300
C11 C12 1.378(10)
C11 H11 0.9300
C13 C12 1.372(9)
C13 H13 0.9300
C12 H12 0.9300
N2 C1 1.366(6)
N2 C7 1.398(7)
N1 C1 1.341(6)
N1 C2 1.397(6)
N1 C6 1.407(7)
C6 C7 1.359(7)
C6 C5 1.429(8)
C7 C8 1.491(8)
C5 C4 1.339(9)
C5 H5 0.9300
P1 F2 1.553(5)
P1 F4 1.564(4)
P1 F3 1.570(4)
P1 F5 1.576(5)
P1 F6 1.584(4)
P1 F1 1.600(4)
C14 N4 1.348(7)
C14 N5 1.354(7)
N4 C15 1.394(7)
N4 C19 1.410(6)
N5 C20 1.386(7)
N5 C22 1.444(7)
C20 C19 1.370(8)
C20 C21 1.492(8)
C19 C18 1.411(8)
C15 C16 1.346(8)
C15 H15 0.9300
C2 C3 1.333(8)
C2 H2 0.9300
C4 C3 1.415(9)
C4 H4 0.9300
C3 H3 0.9300
C18 C17 1.356(9)
C18 H18 0.9300
C16 C17 1.431(9)
C16 H16 0.9300
C17 H17 0.9300
C8 H8A 0.9600
C8 H8B 0.9600
C8 H8C 0.9600
C21 H21A 0.9600
C21 H21B 0.9600
C21 H21C 0.9600
C22 N6 1.308(7)
C22 C26 1.370(8)
C25 C26 1.377(9)
C25 C24 1.373(10)
C25 H25 0.9300
C24 C23 1.395(9)
C24 H24 0.9300
P2 F11 1.527(6)
P2 F7 1.537(5)
P2 F8 1.557(5)
P2 F10 1.560(6)
P2 F12 1.575(6)
P2 F9 1.616(5)
C23 N6 1.345(8)
C23 H23 0.9300
C26 H26 0.9300
